data_4500602
loop_
_publ_author_name
'Zang, Shuang-Quan'
'Fan, Ya-Juan'
'Li, Jia-Bin'
'Hou, Hong-Wei'
'Mak, Thomas C. W.'

_publ_section_title
;
 Halogen Bonding in the Assembly of Coordination Polymers Based on
 5-Iodo-Isophthalic Acid
;
_journal_issue 8
_journal_name_full 'Crystal Growth &amp; Design'
_journal_page_first 3395
_journal_paper_doi 10.1021/cg200022j
_journal_volume 11
_journal_year 2011
_chemical_formula_moiety 'C8 H5 I O4, H2 O'
_chemical_formula_sum 'C8 H7 I O5'
_chemical_formula_weight 310.04
_chemical_name_systematic
;

 ?

;
_space_group_IT_number 14
_symmetry_cell_setting monoclinic
_symmetry_space_group_name_Hall '-P 2ybc'
_symmetry_space_group_name_H-M 'P 1 21/c 1'
_atom_sites_solution_hydrogens geom
_atom_sites_solution_primary direct
_atom_sites_solution_secondary difmap
_audit_creation_method SHELXL-97
_cell_angle_alpha 90.00
_cell_angle_beta 97.63(3)
_cell_angle_gamma 90.00
_cell_formula_units_Z 4
_cell_length_a 14.341(3)
_cell_length_b 9.6028(19)
_cell_length_c 7.2024(14)
_cell_measurement_reflns_used 2150
_cell_measurement_temperature 296(2)
_cell_measurement_theta_max 29.1248
_cell_measurement_theta_min 2.1207
_cell_volume 983.1(3)
_computing_cell_refinement 'Bruker XSCANS'
_computing_data_collection 'Bruker XSCANS'
_computing_data_reduction 'Bruker SHELXTL'
_computing_molecular_graphics 'Bruker SHELXTL'
_computing_publication_material 'Bruker SHELXTL'
_computing_structure_refinement 'SHELXL-97 (Sheldrick, 1997)'
_computing_structure_solution 'SHELXS-97 (Sheldrick, 1990)'
_diffrn_ambient_temperature 296(2)
_diffrn_measured_fraction_theta_full 0.999
_diffrn_measured_fraction_theta_max 0.999
_diffrn_measurement_device_type 'Bruker P4'
_diffrn_measurement_method '\w scans'
_diffrn_radiation_monochromator graphite
_diffrn_radiation_source 'fine-focus sealed tube'
_diffrn_radiation_type MoK\a
_diffrn_radiation_wavelength 0.71073
_diffrn_reflns_av_R_equivalents 0.0502
_diffrn_reflns_av_sigmaI/netI 0.0333
_diffrn_reflns_limit_h_max 17
_diffrn_reflns_limit_h_min -17
_diffrn_reflns_limit_k_max 11
_diffrn_reflns_limit_k_min -11
_diffrn_reflns_limit_l_max 8
_diffrn_reflns_limit_l_min -8
_diffrn_reflns_number 9581
_diffrn_reflns_theta_full 25.00
_diffrn_reflns_theta_max 25.00
_diffrn_reflns_theta_min 2.56
_exptl_absorpt_coefficient_mu 3.250
_exptl_absorpt_correction_T_max 0.6243
_exptl_absorpt_correction_T_min 0.5625
_exptl_absorpt_correction_type multi-scan
_exptl_absorpt_process_details 'SADABS (Bruker, 2009)'
_exptl_crystal_colour colorless
_exptl_crystal_density_diffrn 2.095
_exptl_crystal_density_method 'not measured'
_exptl_crystal_description needle
_exptl_crystal_F_000 592
_exptl_crystal_size_max 0.20
_exptl_crystal_size_mid 0.18
_exptl_crystal_size_min 0.16
_refine_diff_density_max 0.551
_refine_diff_density_min -0.628
_refine_diff_density_rms 0.108
_refine_ls_extinction_method none
_refine_ls_goodness_of_fit_ref 1.026
_refine_ls_hydrogen_treatment mixed
_refine_ls_matrix_type full
_refine_ls_number_parameters 137
_refine_ls_number_reflns 1731
_refine_ls_number_restraints 0
_refine_ls_restrained_S_all 1.026
_refine_ls_R_factor_all 0.0568
_refine_ls_R_factor_gt 0.0520
_refine_ls_shift/su_max 0.008
_refine_ls_shift/su_mean 0.001
_refine_ls_structure_factor_coef Fsqd
_refine_ls_weighting_details 'calc w=1/[\s^2^(Fo^2^)+(0.1140P)^2^+3.9189P] where P=(Fo^2^+2Fc^2^)/3'
_refine_ls_weighting_scheme calc
_refine_ls_wR_factor_gt 0.1670
_refine_ls_wR_factor_ref 0.1721
_reflns_number_gt 1633
_reflns_number_total 1731
_reflns_threshold_expression >2sigma(I)
_cod_data_source_file cg200022j_si_002.cif
_cod_data_source_block 5-iipa.H2O
_cod_depositor_comments
;
The following automatic conversions were performed:

'_symmetry_cell_setting' value 'Monoclinic' changed to 'monoclinic'
according to /home/saulius/struct/CIF-dictionaries/cif_core.dic
dictionary named 'cif_core.dic' version 2.4.1 from
2010-06-29.

'_exptl_absorpt_correction_type' value 'Multi-scan'
changed to 'multi-scan' according to
/home/saulius/struct/CIF-dictionaries/cif_core.dic dictionary named
'cif_core.dic' version 2.4.1 from 2010-06-29.

Automatic conversion script
Id: cif_fix_values 1715 2011-07-08 13:25:40Z adriana 
;
_cod_original_sg_symbol_Hall -P2ybc
_cod_original_sg_symbol_H-M P2(1)/c
_cod_database_code 4500602

loop_
_symmetry_equiv_pos_as_xyz
'x, y, z'
'-x, y+1/2, -z+1/2'
'-x, -y, -z'
'x, -y-1/2, z-1/2'

loop_
_atom_site_label
_atom_site_type_symbol
_atom_site_fract_x
_atom_site_fract_y
_atom_site_fract_z
_atom_site_U_iso_or_equiv
_atom_site_adp_type
_atom_site_occupancy
_atom_site_symmetry_multiplicity
_atom_site_calc_flag
_atom_site_refinement_flags
I1 I 0.47683(4) 0.36225(6) 0.24621(8) 0.0424(3) Uani 1 1 d .
C1 C 0.7508(6) 0.2069(7) 0.1557(11) 0.0302(17) Uani 1 1 d .
C2 C 0.8043(6) 0.3278(8) 0.1381(12) 0.0329(17) Uani 1 1 d .
H2 H 0.8666 0.3217 0.1165 0.040 Uiso 1 1 calc R
C3 C 0.7614(6) 0.4571(8) 0.1537(12) 0.0336(18) Uani 1 1 d .
C4 C 0.6690(6) 0.4672(8) 0.1832(11) 0.0330(18) Uani 1 1 d .
H4A H 0.6413 0.5542 0.1913 0.040 Uiso 1 1 calc R
C5 C 0.6174(6) 0.3480(7) 0.2008(10) 0.0287(17) Uani 1 1 d .
C6 C 0.6579(6) 0.2188(7) 0.1872(11) 0.0294(17) Uani 1 1 d .
H6 H 0.6226 0.1389 0.1993 0.035 Uiso 1 1 calc R
C7 C 0.7968(6) 0.0686(8) 0.1436(12) 0.0327(18) Uani 1 1 d .
O3 O 0.8760(5) 0.0533(6) 0.1102(10) 0.0477(16) Uani 1 1 d .
O4 O 0.7402(5) -0.0352(6) 0.1721(11) 0.0487(17) Uani 1 1 d .
H4 H 0.7649 -0.1092 0.1495 0.073 Uiso 1 1 calc R
C8 C 0.8162(7) 0.5897(9) 0.1368(13) 0.039(2) Uani 1 1 d .
O1 O 0.9004(5) 0.5702(7) 0.0920(12) 0.060(2) Uani 1 1 d .
H1 H 0.9281 0.6450 0.0938 0.090 Uiso 1 1 calc R
O2 O 0.7832(5) 0.7012(6) 0.1631(12) 0.062(2) Uani 1 1 d .
O1W O 0.9846(6) 0.8081(8) 0.0788(15) 0.070(3) Uani 1 1 d .
H1WA H 0.955(10) 0.870(11) 0.083(18) 0.07(4) Uiso 1 1 d .
H1WB H 1.023(14) 0.842(15) -0.01(2) 0.12(6) Uiso 1 1 d .

loop_
_atom_site_aniso_label
_atom_site_aniso_U_11
_atom_site_aniso_U_22
_atom_site_aniso_U_33
_atom_site_aniso_U_23
_atom_site_aniso_U_13
_atom_site_aniso_U_12
I1 0.0337(5) 0.0372(4) 0.0580(5) 0.0002(2) 0.0129(3) 0.0075(2)
C1 0.040(5) 0.013(3) 0.037(4) 0.004(3) 0.006(4) 0.009(3)
C2 0.033(4) 0.026(4) 0.039(4) 0.003(3) 0.001(4) 0.002(3)
C3 0.036(5) 0.020(4) 0.043(5) 0.002(3) 0.000(4) -0.001(3)
C4 0.042(5) 0.019(4) 0.038(4) 0.002(3) 0.009(4) 0.011(3)
C5 0.037(4) 0.023(4) 0.025(4) 0.004(3) 0.005(3) -0.001(3)
C6 0.036(4) 0.009(3) 0.043(4) 0.003(3) 0.005(4) 0.004(3)
C7 0.036(5) 0.012(3) 0.050(5) -0.005(3) 0.006(4) 0.000(3)
O3 0.037(4) 0.025(3) 0.085(5) 0.001(3) 0.022(3) 0.005(2)
O4 0.036(3) 0.020(3) 0.094(5) -0.002(3) 0.022(3) 0.003(2)
C8 0.045(5) 0.022(4) 0.050(5) 0.003(4) 0.005(4) -0.011(4)
O1 0.048(4) 0.029(3) 0.109(6) -0.008(4) 0.030(4) -0.014(3)
O2 0.058(5) 0.010(3) 0.121(6) 0.002(3) 0.029(4) 0.000(3)
O1W 0.049(5) 0.030(4) 0.138(8) 0.008(4) 0.040(5) -0.005(3)

loop_
_atom_type_symbol
_atom_type_description
_atom_type_scat_dispersion_real
_atom_type_scat_dispersion_imag
_atom_type_scat_source
C C 0.0033 0.0016 'International Tables Vol C Tables 4.2.6.8 and 6.1.1.4'
H H 0.0000 0.0000 'International Tables Vol C Tables 4.2.6.8 and 6.1.1.4'
O O 0.0106 0.0060 'International Tables Vol C Tables 4.2.6.8 and 6.1.1.4'
I I -0.4742 1.8119 'International Tables Vol C Tables 4.2.6.8 and 6.1.1.4'

loop_
_geom_angle_atom_site_label_1
_geom_angle_atom_site_label_2
_geom_angle_atom_site_label_3
_geom_angle
C6 C1 C2 119.6(7)
C6 C1 C7 121.8(7)
C2 C1 C7 118.6(8)
C3 C2 C1 118.4(8)
C3 C2 H2 120.8
C1 C2 H2 120.8
C4 C3 C2 121.3(7)
C4 C3 C8 118.5(7)
C2 C3 C8 120.2(8)
C3 C4 C5 119.8(7)
C3 C4 H4A 120.1
C5 C4 H4A 120.1
C6 C5 C4 120.3(8)
C6 C5 I1 119.7(6)
C4 C5 I1 120.1(6)
C5 C6 C1 120.7(7)
C5 C6 H6 119.7
C1 C6 H6 119.7
O3 C7 O4 123.9(7)
O3 C7 C1 124.0(7)
O4 C7 C1 112.2(7)
C7 O4 H4 109.5
O2 C8 O1 124.5(8)
O2 C8 C3 121.4(8)
O1 C8 C3 114.1(8)
C8 O1 H1 109.5
H1WA O1W H1WB 98(10)

loop_
_geom_bond_atom_site_label_1
_geom_bond_atom_site_label_2
_geom_bond_distance
I1 C5 2.089(9)
C1 C6 1.384(12)
C1 C2 1.406(11)
C1 C7 1.491(10)
C2 C3 1.397(11)
C2 H2 0.9300
C3 C4 1.373(12)
C3 C8 1.509(11)
C4 C5 1.378(11)
C4 H4A 0.9300
C5 C6 1.379(10)
C6 H6 0.9300
C7 O3 1.200(11)
C7 O4 1.319(10)
O4 H4 0.8200
C8 O2 1.197(11)
C8 O1 1.304(12)
O1 H1 0.8200
O1W H1WA 0.73(12)
O1W H1WB 0.93(19)

loop_
_geom_hbond_atom_site_label_D
_geom_hbond_atom_site_label_H
_geom_hbond_atom_site_label_A
_geom_hbond_distance_DH
_geom_hbond_distance_HA
_geom_hbond_distance_DA
_geom_hbond_angle_DHA
_geom_hbond_site_symmetry_A
O1W H1WB O3 0.93(19) 2.0(2) 2.889(10) 161(15) 3_765
O1W H1WA O3 0.73(12) 2.12(12) 2.849(10) 177(15) 1_565
O1 H1 O1W 0.82 1.77 2.592(9) 175.5 .
O4 H4 O2 0.82 1.84 2.607(8) 155.4 1_545

loop_
_geom_torsion_atom_site_label_1
_geom_torsion_atom_site_label_2
_geom_torsion_atom_site_label_3
_geom_torsion_atom_site_label_4
_geom_torsion
C6 C1 C2 C3 0.2(12)
C7 C1 C2 C3 -178.6(7)
C1 C2 C3 C4 -0.8(12)
C1 C2 C3 C8 179.6(8)
C2 C3 C4 C5 1.0(12)
C8 C3 C4 C5 -179.4(7)
C3 C4 C5 C6 -0.6(12)
C3 C4 C5 I1 179.9(6)
C4 C5 C6 C1 0.0(12)
I1 C5 C6 C1 179.5(6)
C2 C1 C6 C5 0.2(12)
C7 C1 C6 C5 179.0(7)
C6 C1 C7 O3 177.4(9)
C2 C1 C7 O3 -3.9(13)
C6 C1 C7 O4 -2.0(11)
C2 C1 C7 O4 176.7(8)
C4 C3 C8 O2 5.9(13)
C2 C3 C8 O2 -174.5(9)
C4 C3 C8 O1 -174.1(8)
C2 C3 C8 O1 5.5(12)

loop_
_cod_related_entry_id
_cod_related_entry_database
_cod_related_entry_code
1 ChemSpider 30661296
